data_2216172
loop_
_publ_author_name
'Chen, Xiaohua'

_publ_section_title
;
 (1<i>E</i>,2<i>E</i>)-1,2-Bis[(<i>E</i>)-3-phenylallylidene]hydrazine
;
_journal_coeditor_code XU2335
_journal_issue 11
_journal_name_full 'Acta Crystallographica Section E'
_journal_page_first o4443
_journal_page_last o4443
_journal_paper_doi 10.1107/S1600536807051707
_journal_volume 63
_journal_year 2007
_chemical_formula_iupac 'C18 H16 N2'
_chemical_formula_moiety 'C18 H16 N2'
_chemical_formula_sum 'C18 H16 N2'
_chemical_formula_weight 260.33
_chemical_name_common
;
(E)-3-phenylprop-2-enal azine
;
_chemical_name_systematic
;
(1E,2E)-1,2-Bis[(E)-3-phenylallylidene]hydrazine
;
_space_group_IT_number 14
_symmetry_cell_setting monoclinic
_symmetry_space_group_name_Hall '-P 2ybc'
_symmetry_space_group_name_H-M 'P 1 21/c 1'
_atom_sites_solution_hydrogens geom
_atom_sites_solution_primary direct
_atom_sites_solution_secondary difmap
_audit_creation_method SHELXL-97
_cell_angle_alpha 90.00
_cell_angle_beta 98.25(4)
_cell_angle_gamma 90.00
_cell_formula_units_Z 2
_cell_length_a 17.11(2)
_cell_length_b 5.456(5)
_cell_length_c 7.988(7)
_cell_measurement_reflns_used 1381
_cell_measurement_temperature 293(2)
_cell_measurement_theta_max 25.99
_cell_measurement_theta_min 3.61
_cell_volume 738.0(13)
_computing_cell_refinement 'TEXRAY (Molecular Structure Corporation, 1999)'
_computing_data_collection 'TEXRAY (Molecular Structure Corporation, 1999)'
_computing_data_reduction 'TEXSAN (Molecular Structure Corporation, 1999)'
_computing_molecular_graphics 'ORTEX (McArdle, 1995)'
_computing_publication_material 'SHELXL97 (Sheldrick, 1997)'
_computing_structure_refinement 'SHELXL97 (Sheldrick, 1997)'
_computing_structure_solution 'SHELXS97 (Sheldrick, 1997)'
_diffrn_ambient_temperature 293(2)
_diffrn_measured_fraction_theta_full 0.959
_diffrn_measured_fraction_theta_max 0.959
_diffrn_measurement_device_type 'Rigaku R-AXIS RAPID IP'
_diffrn_measurement_method \w
_diffrn_radiation_monochromator graphite
_diffrn_radiation_source 'fine-focus sealed tube'
_diffrn_radiation_type MoK\a
_diffrn_radiation_wavelength 0.71073
_diffrn_reflns_av_R_equivalents 0.0337
_diffrn_reflns_av_sigmaI/netI 0.0336
_diffrn_reflns_limit_h_max 21
_diffrn_reflns_limit_h_min -21
_diffrn_reflns_limit_k_max 6
_diffrn_reflns_limit_k_min -6
_diffrn_reflns_limit_l_max 9
_diffrn_reflns_limit_l_min -9
_diffrn_reflns_number 5393
_diffrn_reflns_theta_full 25.99
_diffrn_reflns_theta_max 25.99
_diffrn_reflns_theta_min 3.61
_diffrn_standards_interval_count 0
_diffrn_standards_interval_time 0
_diffrn_standards_number 0
_exptl_absorpt_coefficient_mu 0.069
_exptl_absorpt_correction_type none
_exptl_crystal_colour yellow
_exptl_crystal_density_diffrn 1.172
_exptl_crystal_density_method 'not measured'
_exptl_crystal_description prism
_exptl_crystal_F_000 276
_exptl_crystal_size_max 0.55
_exptl_crystal_size_mid 0.21
_exptl_crystal_size_min 0.12
_refine_diff_density_max 0.094
_refine_diff_density_min -0.140
_refine_ls_extinction_method none
_refine_ls_goodness_of_fit_ref 0.953
_refine_ls_hydrogen_treatment constr
_refine_ls_matrix_type full
_refine_ls_number_parameters 91
_refine_ls_number_reflns 1381
_refine_ls_number_restraints 0
_refine_ls_restrained_S_all 0.953
_refine_ls_R_factor_all 0.0620
_refine_ls_R_factor_gt 0.0410
_refine_ls_shift/su_max 0.000
_refine_ls_shift/su_mean 0.000
_refine_ls_structure_factor_coef Fsqd
_refine_ls_weighting_details 'calc w=1/[\s^2^(Fo^2^)+(0.0491P)^2^] where P=(Fo^2^+2Fc^2^)/3'
_refine_ls_weighting_scheme calc
_refine_ls_wR_factor_gt 0.0903
_refine_ls_wR_factor_ref 0.0944
_reflns_number_gt 844
_reflns_number_total 1381
_reflns_threshold_expression I>2\s(I)
_cod_data_source_file xu2335.cif
_cod_data_source_block I
_cod_depositor_comments
;
The following automatic conversions were performed:
'_geom_bond_publ_flag' value 'Yes' changed to 'yes' according to
'/home/saulius/struct/CIF-dictionaries/cif_core.dic' dictionary named
'cif_core.dic' version 2.4.1 from 2010-06-29 (3
times).

'_geom_bond_publ_flag' value 'No' changed to 'no' according to
'/home/saulius/struct/CIF-dictionaries/cif_core.dic' dictionary named
'cif_core.dic' version 2.4.1 from 2010-06-29 (16
times).

'_geom_angle_publ_flag' value 'Yes' changed to 'yes' according to
'/home/saulius/struct/CIF-dictionaries/cif_core.dic' dictionary named
'cif_core.dic' version 2.4.1 from 2010-06-29.

'_geom_angle_publ_flag'
value 'No' changed to 'no' according to
'/home/saulius/struct/CIF-dictionaries/cif_core.dic' dictionary named
'cif_core.dic' version 2.4.1 from 2010-06-29 (27
times).

'_geom_torsion_publ_flag' value 'No' changed to 'no' according to
'/home/saulius/struct/CIF-dictionaries/cif_core.dic' dictionary named
'cif_core.dic' version 2.4.1 from 2010-06-29 (12
times).

'_geom_torsion_publ_flag' value 'Yes' changed to 'yes' according
to '/home/saulius/struct/CIF-dictionaries/cif_core.dic' dictionary named
'cif_core.dic' version 2.4.1 from 2010-06-29.

Automatic conversion script
Id: cif_fix_enum 1527 2010-12-29 10:47:43Z saulius 

The following automatic conversions were performed:

'_geom_bond_publ_flag' value 'Yes' changed to 'yes' according to
/home/saulius/struct/CIF-dictionaries/cif_core.dic dictionary named
'cif_core.dic' version 2.4.1 from 2010-06-29 (3
times).

'_geom_bond_publ_flag' value 'No' changed to 'no' according
to /home/saulius/struct/CIF-dictionaries/cif_core.dic dictionary
named 'cif_core.dic' version 2.4.1 from 2010-06-29 (16
times).

'_geom_angle_publ_flag' value 'Yes' changed to 'yes'
according to /home/saulius/struct/CIF-dictionaries/cif_core.dic
dictionary named 'cif_core.dic' version 2.4.1 from
2010-06-29.

'_geom_angle_publ_flag' value 'No' changed to 'no'
according to /home/saulius/struct/CIF-dictionaries/cif_core.dic
dictionary named 'cif_core.dic' version 2.4.1 from 2010-06-29 (27
times).

'_geom_torsion_publ_flag' value 'No' changed to 'no'
according to /home/saulius/struct/CIF-dictionaries/cif_core.dic
dictionary named 'cif_core.dic' version 2.4.1 from 2010-06-29 (12
times).

'_geom_torsion_publ_flag' value 'Yes' changed to 'yes'
according to /home/saulius/struct/CIF-dictionaries/cif_core.dic
dictionary named 'cif_core.dic' version 2.4.1 from 2010-06-29.

Automatic conversion script
Id: cif_fix_values 1715 2011-07-08 13:25:40Z adriana 
;
_cod_original_sg_symbol_H-M 'P 21/c'
_cod_database_code 2216172

loop_
_symmetry_equiv_pos_as_xyz
'x, y, z'
'-x, y+1/2, -z+1/2'
'-x, -y, -z'
'x, -y-1/2, z-1/2'

loop_
_atom_site_type_symbol
_atom_site_label
_atom_site_fract_x
_atom_site_fract_y
_atom_site_fract_z
_atom_site_U_iso_or_equiv
_atom_site_adp_type
_atom_site_calc_flag
_atom_site_refinement_flags
_atom_site_occupancy
N N1 0.04070(6) -0.0045(3) 0.49829(15) 0.0722(4) Uani d . 1
C C1 0.26140(7) 0.4619(2) 0.34602(14) 0.0481(3) Uani d . 1
C C2 0.32091(8) 0.3004(2) 0.41067(17) 0.0517(4) Uani d . 1
H H2A 0.3085 0.1627 0.4701 0.062 Uiso calc R 1
C C3 0.39765(8) 0.3412(3) 0.38813(17) 0.0568(4) Uani d . 1
H H3A 0.4367 0.2307 0.4321 0.068 Uiso calc R 1
C C4 0.41760(9) 0.5435(3) 0.30128(17) 0.0608(4) Uani d . 1
H H4A 0.4698 0.5701 0.2863 0.073 Uiso calc R 1
C C5 0.35992(9) 0.7059(3) 0.23671(19) 0.0626(4) Uani d . 1
H H5A 0.3731 0.8428 0.1773 0.075 Uiso calc R 1
C C6 0.28275(8) 0.6675(3) 0.25939(16) 0.0562(4) Uani d . 1
H H6A 0.2443 0.7802 0.2164 0.067 Uiso calc R 1
C C7 0.17886(8) 0.4207(3) 0.36486(16) 0.0579(4) Uani d . 1
H H7A 0.1439 0.5477 0.3309 0.070 Uiso calc R 1
C C8 0.14843(8) 0.2210(3) 0.42545(18) 0.0609(4) Uani d . 1
H H8A 0.1825 0.0927 0.4619 0.073 Uiso calc R 1
C C9 0.06635(8) 0.1918(3) 0.43782(18) 0.0657(4) Uani d . 1
H H9A 0.0312 0.3173 0.4014 0.079 Uiso calc R 1

loop_
_atom_site_aniso_label
_atom_site_aniso_U_11
_atom_site_aniso_U_22
_atom_site_aniso_U_33
_atom_site_aniso_U_12
_atom_site_aniso_U_13
_atom_site_aniso_U_23
N1 0.0402(6) 0.0995(10) 0.0762(8) -0.0123(7) 0.0061(6) 0.0094(8)
C1 0.0463(8) 0.0529(8) 0.0449(7) -0.0053(6) 0.0062(5) -0.0037(7)
C2 0.0490(8) 0.0503(8) 0.0561(8) -0.0049(6) 0.0086(6) 0.0018(7)
C3 0.0481(8) 0.0587(9) 0.0638(9) 0.0000(7) 0.0090(6) -0.0045(7)
C4 0.0531(9) 0.0677(11) 0.0644(9) -0.0145(8) 0.0178(7) -0.0093(8)
C5 0.0723(11) 0.0556(9) 0.0622(9) -0.0185(8) 0.0178(8) 0.0014(7)
C6 0.0616(9) 0.0504(9) 0.0561(8) -0.0006(7) 0.0064(7) 0.0009(7)
C7 0.0467(8) 0.0688(10) 0.0573(8) 0.0001(7) 0.0039(6) 0.0010(8)
C8 0.0433(9) 0.0803(11) 0.0588(9) -0.0071(7) 0.0059(6) 0.0042(8)
C9 0.0456(9) 0.0900(12) 0.0606(9) -0.0084(8) 0.0042(6) 0.0028(9)

loop_
_atom_type_symbol
_atom_type_description
_atom_type_scat_dispersion_real
_atom_type_scat_dispersion_imag
_atom_type_scat_source
C C 0.0033 0.0016 'International Tables Vol C Tables 4.2.6.8 and 6.1.1.4'
H H 0.0000 0.0000 'International Tables Vol C Tables 4.2.6.8 and 6.1.1.4'
N N 0.0061 0.0033 'International Tables Vol C Tables 4.2.6.8 and 6.1.1.4'

loop_
_geom_angle_atom_site_label_1
_geom_angle_atom_site_label_2
_geom_angle_atom_site_label_3
_geom_angle_site_symmetry_3
_geom_angle
_geom_angle_publ_flag
C9 N1 N1 3_556 112.04(17) yes
C2 C1 C6 . 117.70(14) no
C2 C1 C7 . 122.21(14) no
C6 C1 C7 . 120.09(13) no
C3 C2 C1 . 120.92(14) no
C3 C2 H2A . 119.5 no
C1 C2 H2A . 119.5 no
C2 C3 C4 . 120.66(14) no
C2 C3 H3A . 119.7 no
C4 C3 H3A . 119.7 no
C5 C4 C3 . 119.49(15) no
C5 C4 H4A . 120.3 no
C3 C4 H4A . 120.3 no
C4 C5 C6 . 120.34(15) no
C4 C5 H5A . 119.8 no
C6 C5 H5A . 119.8 no
C5 C6 C1 . 120.87(14) no
C5 C6 H6A . 119.6 no
C1 C6 H6A . 119.6 no
C8 C7 C1 . 126.82(14) no
C8 C7 H7A . 116.6 no
C1 C7 H7A . 116.6 no
C7 C8 C9 . 123.78(15) no
C7 C8 H8A . 118.1 no
C9 C8 H8A . 118.1 no
N1 C9 C8 . 120.86(16) no
N1 C9 H9A . 119.6 no
C8 C9 H9A . 119.6 no

loop_
_geom_bond_atom_site_label_1
_geom_bond_atom_site_label_2
_geom_bond_site_symmetry_2
_geom_bond_distance
_geom_bond_publ_flag
N1 C9 . 1.278(2) yes
N1 N1 3_556 1.398(3) yes
C1 C2 . 1.389(2) no
C1 C6 . 1.3944(19) no
C1 C7 . 1.459(2) no
C2 C3 . 1.369(2) no
C2 H2A . 0.9300 no
C3 C4 . 1.373(2) no
C3 H3A . 0.9300 no
C4 C5 . 1.371(2) no
C4 H4A . 0.9300 no
C5 C6 . 1.374(2) no
C5 H5A . 0.9300 no
C6 H6A . 0.9300 no
C7 C8 . 1.329(2) yes
C7 H7A . 0.9300 no
C8 C9 . 1.431(2) no
C8 H8A . 0.9300 no
C9 H9A . 0.9300 no

loop_
_geom_torsion_atom_site_label_1
_geom_torsion_atom_site_label_2
_geom_torsion_atom_site_label_3
_geom_torsion_atom_site_label_4
_geom_torsion_site_symmetry_1
_geom_torsion
_geom_torsion_publ_flag
C6 C1 C2 C3 . -0.73(18) no
C7 C1 C2 C3 . 178.68(12) no
C1 C2 C3 C4 . 0.2(2) no
C2 C3 C4 C5 . 0.0(2) no
C3 C4 C5 C6 . 0.3(2) no
C4 C5 C6 C1 . -0.9(2) no
C2 C1 C6 C5 . 1.08(19) no
C7 C1 C6 C5 . -178.33(12) no
C2 C1 C7 C8 . -8.1(2) no
C6 C1 C7 C8 . 171.33(13) no
C1 C7 C8 C9 . -178.97(12) no
N1 N1 C9 C8 3_556 179.17(13) yes
C7 C8 C9 N1 . -179.57(14) no
